data_4133572
loop_
_publ_author_name
'Zhang, Jiliang'
'Whitehead, George F. S.'
'Manning, Troy D.'
'Stewart, David'
'Hiley, Craig I.'
'Pitcher, Michael J.'
'Jansat, Susanna'
'Prassides, Kosmas'
'Rosseinsky, Matthew J.'

_publ_section_title
;
 Reactivity of Solid Rubrene with Potassium: Competition between
 Intercalation and Molecular Decomposition.
;
_journal_issue 51
_journal_name_full 'Journal of the American Chemical Society'
_journal_page_first 18162
_journal_page_last 18172
_journal_paper_doi 10.1021/jacs.8b11231
_journal_volume 140
_journal_year 2018
_chemical_formula_moiety 'C42 H26.16'
_chemical_formula_sum 'C42 H26.16'
_chemical_formula_weight 530.79
_space_group_crystal_system monoclinic
_space_group_IT_number 14
_space_group_name_Hall '-P 2ybc'
_space_group_name_H-M_alt 'P 1 21/c 1'
_atom_sites_solution_hydrogens geom
_atom_sites_solution_primary direct
_audit_creation_date 2017-03-22
_audit_creation_method
;
Olex2 1.2
(compiled 2017.03.02 svn.r3394 for OlexSys, GUI svn.r5324)
;
_cell_angle_alpha 90
_cell_angle_beta 108.991(4)
_cell_angle_gamma 90
_cell_formula_units_Z 4
_cell_length_a 13.0398(4)
_cell_length_b 11.6254(3)
_cell_length_c 18.7191(6)
_cell_measurement_reflns_used 14327
_cell_measurement_temperature 100
_cell_measurement_theta_max 29.6030
_cell_measurement_theta_min 2.0890
_cell_volume 2683.23(15)
_computing_cell_refinement 'CrysAlisPro 1.171.38.43 (Rigaku OD, 2015)'
_computing_data_collection 'CrysAlisPro 1.171.38.43 (Rigaku OD, 2015)'
_computing_data_reduction 'CrysAlisPro 1.171.38.43 (Rigaku OD, 2015)'
_computing_molecular_graphics 'Olex2 (Dolomanov et al., 2009)'
_computing_publication_material 'Olex2 (Dolomanov et al., 2009)'
_computing_structure_refinement 'ShelXL (Sheldrick, 2015)'
_computing_structure_solution 'ShelXS (Sheldrick, 2008)'
_diffrn_ambient_temperature 100
_diffrn_detector 'CCD plate'
_diffrn_measured_fraction_theta_full 1.000
_diffrn_measured_fraction_theta_max 1.000
_diffrn_measurement_details
;
List of Runs (angles in degrees, time in seconds):

  # Type    Start    End  Width  t~exp~   \w     \q     \k     \f   Frames
--------------------------------------------------------------------------
  1  \w   -110.00  15.00   1.00   15.00    --  -20.00 -68.00   0.00  125
  2  \w   -110.00  15.00   1.00   15.00    --  -20.00 -68.00 120.00  125
  3  \w   -110.00  15.00   1.00   15.00    --  -20.00 -68.00 240.00  125
  4  \w   -110.00  15.00   1.00   15.00    --  -20.00 -30.00  90.00  125
  5  \w    -90.00  90.00   1.00    4.00    --    0.00   0.00   0.00  180
;
_diffrn_measurement_device 'abstract diffractometer'
_diffrn_measurement_device_type 'dtrek-CrysAlisPro-abstract goniometer imported rigaku-d*trek images'
_diffrn_measurement_method '\w scans'
_diffrn_orient_matrix_type 'CrysAlisPro convention (1999,Acta A55,543-557)'
_diffrn_orient_matrix_UB_11 0.0277790000
_diffrn_orient_matrix_UB_12 0.0140311000
_diffrn_orient_matrix_UB_13 0.0383072000
_diffrn_orient_matrix_UB_21 -0.0495876000
_diffrn_orient_matrix_UB_22 -0.0026203000
_diffrn_orient_matrix_UB_23 0.0079021000
_diffrn_orient_matrix_UB_31 0.0087530000
_diffrn_orient_matrix_UB_32 -0.0593223000
_diffrn_orient_matrix_UB_33 0.0087259000
_diffrn_radiation_monochromator graphite
_diffrn_radiation_probe x-ray
_diffrn_radiation_type MoK\a
_diffrn_radiation_wavelength 0.71073
_diffrn_reflns_av_R_equivalents 0.0955
_diffrn_reflns_av_unetI/netI 0.0464
_diffrn_reflns_Laue_measured_fraction_full 1.000
_diffrn_reflns_Laue_measured_fraction_max 1.000
_diffrn_reflns_limit_h_max 16
_diffrn_reflns_limit_h_min -16
_diffrn_reflns_limit_k_max 14
_diffrn_reflns_limit_k_min -11
_diffrn_reflns_limit_l_max 23
_diffrn_reflns_limit_l_min -23
_diffrn_reflns_number 42034
_diffrn_reflns_point_group_measured_fraction_full 1.000
_diffrn_reflns_point_group_measured_fraction_max 1.000
_diffrn_reflns_theta_full 26.000
_diffrn_reflns_theta_max 26.372
_diffrn_reflns_theta_min 1.652
_diffrn_source 'fine-focus sealed X-ray tube'
_diffrn_source_type 'Enhance (Mo) X-ray Source'
_exptl_absorpt_coefficient_mu 0.074
_exptl_absorpt_correction_type none
_exptl_crystal_colour 'clear colourless'
_exptl_crystal_colour_lustre clear
_exptl_crystal_colour_primary colourless
_exptl_crystal_density_diffrn 1.314
_exptl_crystal_description block
_exptl_crystal_F_000 1113
_exptl_crystal_size_max 0.3
_exptl_crystal_size_mid 0.3
_exptl_crystal_size_min 0.2
_refine_diff_density_max 0.296
_refine_diff_density_min -0.221
_refine_diff_density_rms 0.049
_refine_ls_extinction_coef 0.0065(9)
_refine_ls_extinction_expression Fc^*^=kFc[1+0.001xFc^2^\l^3^/sin(2\q)]^-1/4^
_refine_ls_extinction_method 'SHELXL-2016/6 (Sheldrick 2016)'
_refine_ls_goodness_of_fit_ref 1.042
_refine_ls_hydrogen_treatment constr
_refine_ls_matrix_type full
_refine_ls_number_parameters 405
_refine_ls_number_reflns 5501
_refine_ls_number_restraints 110
_refine_ls_restrained_S_all 1.036
_refine_ls_R_factor_all 0.0810
_refine_ls_R_factor_gt 0.0558
_refine_ls_shift/su_max 0.000
_refine_ls_shift/su_mean 0.000
_refine_ls_structure_factor_coef Fsqd
_refine_ls_weighting_details 'w=1/[\s^2^(Fo^2^)+(0.0593P)^2^+1.3308P] where P=(Fo^2^+2Fc^2^)/3'
_refine_ls_weighting_scheme calc
_refine_ls_wR_factor_gt 0.1265
_refine_ls_wR_factor_ref 0.1394
_reflns_Friedel_coverage 0.000
_reflns_number_gt 4176
_reflns_number_total 5501
_reflns_threshold_expression 'I > 2\s(I)'
_cod_data_source_file ja8b11231_si_003.cif
_cod_data_source_block c1_01_100k
_cod_original_cell_volume 2683.24(15)
_cod_database_code 4133572
_shelx_shelxl_version_number 2016/6
_shelx_space_group_comment
;
The symmetry employed for this shelxl refinement is uniquely defined
by the following loop, which should always be used as a source of
symmetry information in preference to the above space-group names.
They are only intended as comments.
;
_reflns_odcompleteness_completeness 99.96
_reflns_odcompleteness_iscentric 1
_reflns_odcompleteness_theta 29.51
_olex2_refinement_description
;
1. Fixed Uiso
 At 1.2 times of:
  All C(H) groups
2. Restrained distances
 C3-C5AA
 1.54 with sigma of 0.02
 C29-C7
 1.54 with sigma of 0.02
3. Uiso/Uaniso restraints and constraints
Uanis(C5AA) \\sim Ueq, Uanis(C0AA) \\sim Ueq, Uanis(C1AA) \\sim Ueq,
Uanis(C2AA) \\sim Ueq, Uanis(C3AA) \\sim Ueq, Uanis(C4AA) \\sim Ueq: with sigma
of 0.01 and sigma for terminal atoms of 0.02
Uanis(C1BA) \\sim Ueq, Uanis(C7AA) \\sim Ueq, Uanis(C8AA) \\sim Ueq,
Uanis(C0BA) \\sim Ueq, Uanis(C9AA) \\sim Ueq, Uanis(C6AA) \\sim Ueq: with sigma
of 0.01 and sigma for terminal atoms of 0.02
Uanis(C38) \\sim Ueq, Uanis(C42) \\sim Ueq, Uanis(C39) \\sim Ueq, Uanis(C41)
\\sim Ueq, Uanis(C40) \\sim Ueq, Uanis(C29) \\sim Ueq: with sigma of 0.01 and
sigma for terminal atoms of 0.02
Uanis(C5AA) = Uanis(C0AA) = Uanis(C1AA) = Uanis(C2AA) = Uanis(C3AA) =
Uanis(C4AA)
Uanis(C38) = Uanis(C42) = Uanis(C39) = Uanis(C41) = Uanis(C40) = Uanis(C29)
4. Others
 Sof(H7)=Sof(C29)=Sof(C40)=Sof(H40)=Sof(C41)=Sof(H41)=Sof(C39)=Sof(H39)=
 Sof(C42)=Sof(H42)=Sof(C38)=Sof(H38)=Sof(C0AA)=Sof(H0AA)=Sof(C1AA)=Sof(H1AA)=
 Sof(C3AA)=Sof(H3AA)=Sof(C4AA)=Sof(H4AA)=Sof(C2AA)=Sof(H2AA)=Sof(C5AA)=1-FVAR(1)
 Sof(C15)=Sof(C30)=Sof(H30)=Sof(C32)=Sof(H32)=Sof(C33)=Sof(C34)=Sof(H34)=
 Sof(C37)=Sof(H37)=Sof(C1BA)=Sof(C7AA)=Sof(H7AA)=Sof(C8AA)=Sof(H8AA)=Sof(C0BA)=
 Sof(H0BA)=Sof(C9AA)=Sof(H9AA)=Sof(C6AA)=Sof(H6AA)=FVAR(1)
5.a Ternary CH refined with riding coordinates:
 C7(H7)
5.b Aromatic/amide H refined with riding coordinates:
 C12(H12), C13(H13), C14(H14), C17(H17), C18(H18), C19(H19), C21(H21),
 C22(H22), C23(H23), C24(H24), C25(H25), C26(H26), C27(H27), C28(H28), C40(H40),
  C41(H41), C39(H39), C42(H42), C38(H38), C30(H30), C31(H31), C32(H32),
 C34(H34), C35(H35), C36(H36), C37(H37), C0AA(H0AA), C1AA(H1AA), C3AA(H3AA),
 C4AA(H4AA), C2AA(H2AA), C7AA(H7AA), C8AA(H8AA), C0BA(H0BA), C9AA(H9AA),
 C6AA(H6AA)
5.c Fitted hexagon refined as free rotating group:
 C29(C40,C41,C39,C42,C38), C1BA(C7AA,C8AA,C0BA,C9AA,C6AA)
;
_olex2_submission_special_instructions 'No special instructions were received'

loop_
_space_group_symop_operation_xyz
'x, y, z'
'-x, y+1/2, -z+1/2'
'-x, -y, -z'
'x, -y-1/2, z-1/2'

loop_
_atom_site_label
_atom_site_type_symbol
_atom_site_fract_x
_atom_site_fract_y
_atom_site_fract_z
_atom_site_U_iso_or_equiv
_atom_site_adp_type
_atom_site_occupancy
_atom_site_site_symmetry_order
_atom_site_calc_flag
_atom_site_refinement_flags_posn
_atom_site_refinement_flags_adp
_atom_site_refinement_flags_occupancy
_atom_site_disorder_assembly
_atom_site_disorder_group
C1 C 0.19203(15) 0.44406(15) 0.23810(10) 0.0215(4) Uani 1 1 d . . . . .
C2 C 0.29222(14) 0.62356(15) 0.25688(10) 0.0213(4) Uani 1 1 d . . . . .
C3 C 0.32979(14) 0.61531(15) 0.41455(10) 0.0215(4) Uani 1 1 d D . . . .
C4 C 0.35837(14) 0.71110(15) 0.30398(10) 0.0217(4) Uani 1 1 d . . . . .
C5 C 0.37611(14) 0.70696(15) 0.38415(10) 0.0218(4) Uani 1 1 d . . . . .
C6 C 0.24925(15) 0.33805(16) 0.28356(11) 0.0231(4) Uani 1 1 d . . . . .
C7 C 0.23050(16) 0.43465(16) 0.40282(10) 0.0243(4) Uani 1 1 d D . . . .
H7 H 0.274778 0.434248 0.457616 0.029 Uiso 0.080(3) 1 calc R . P A 2
C8 C 0.24096(14) 0.54485(15) 0.28865(10) 0.0212(4) Uani 1 1 d . . . . .
C9 C 0.25816(15) 0.54054(16) 0.36582(11) 0.0228(4) Uani 1 1 d . . . . .
C10 C 0.06789(15) 0.43657(16) 0.21682(10) 0.0223(4) Uani 1 1 d . . . . .
C11 C 0.26617(15) 0.33356(16) 0.36282(11) 0.0241(4) Uani 1 1 d . . . . .
C12 C 0.32099(15) 0.23900(16) 0.40328(11) 0.0256(4) Uani 1 1 d . . . . .
H12 H 0.332955 0.235004 0.456063 0.031 Uiso 1 1 calc R . . . .
C13 C 0.35852(15) 0.15070(17) 0.36878(11) 0.0280(5) Uani 1 1 d . . . . .
H13 H 0.395851 0.087368 0.397822 0.034 Uiso 1 1 calc R . . . .
C14 C 0.28731(15) 0.24815(16) 0.25002(11) 0.0267(4) Uani 1 1 d . . . . .
H14 H 0.275974 0.250542 0.197275 0.032 Uiso 1 1 calc R . . . .
C15 C 0.3584(3) 0.5651(2) 0.49097(14) 0.0230(7) Uani 0.920(3) 1 d . . P A 1
C16 C 0.21958(15) 0.47865(17) 0.16729(11) 0.0255(4) Uani 1 1 d . . . . .
C17 C 0.41307(15) 0.79711(16) 0.27664(11) 0.0267(4) Uani 1 1 d . . . . .
H17 H 0.401865 0.801329 0.223956 0.032 Uiso 1 1 calc R . . . .
C18 C 0.34160(16) 0.15485(17) 0.29207(12) 0.0290(5) Uani 1 1 d . . . . .
H18 H 0.366924 0.094252 0.268122 0.035 Uiso 1 1 calc R . . . .
C19 C 0.18538(16) 0.42646(17) 0.09680(11) 0.0289(5) Uani 1 1 d . . . . .
H19 H 0.146720 0.355809 0.089533 0.035 Uiso 1 1 calc R . . . .
C20 C 0.27469(15) 0.58642(16) 0.17789(11) 0.0244(4) Uani 1 1 d . . . . .
C21 C 0.00759(16) 0.53707(16) 0.20600(11) 0.0281(5) Uani 1 1 d . . . . .
H21 H 0.043474 0.609320 0.212332 0.034 Uiso 1 1 calc R . . . .
C22 C 0.44471(15) 0.79135(16) 0.43067(11) 0.0248(4) Uani 1 1 d . . . . .
H22 H 0.454786 0.791733 0.483267 0.030 Uiso 1 1 calc R . . . .
C23 C -0.10462(16) 0.53339(17) 0.18602(12) 0.0307(5) Uani 1 1 d . . . . .
H23 H -0.144830 0.602968 0.179598 0.037 Uiso 1 1 calc R . . . .
C24 C -0.15814(16) 0.42888(17) 0.17542(11) 0.0283(5) Uani 1 1 d . . . . .
H24 H -0.234924 0.426315 0.161914 0.034 Uiso 1 1 calc R . . . .
C25 C 0.01373(16) 0.33191(17) 0.20511(12) 0.0306(5) Uani 1 1 d . . . . .
H25 H 0.053646 0.262197 0.211056 0.037 Uiso 1 1 calc R . . . .
C26 C 0.48167(16) 0.87435(17) 0.32405(12) 0.0291(5) Uani 1 1 d . . . . .
H26 H 0.519082 0.929431 0.304277 0.035 Uiso 1 1 calc R . . . .
C27 C 0.29773(16) 0.63657(18) 0.11726(11) 0.0292(5) Uani 1 1 d . . . . .
H27 H 0.336343 0.707191 0.123762 0.035 Uiso 1 1 calc R . . . .
C28 C 0.49677(15) 0.87224(17) 0.40183(12) 0.0286(5) Uani 1 1 d . . . . .
H28 H 0.543125 0.926956 0.434449 0.034 Uiso 1 1 calc R . . . .
C29 C 0.1124(11) 0.432(2) 0.3952(16) 0.040(5) Uani 0.080(3) 1 d D U P A 2
C40 C 0.0759(17) 0.534(2) 0.4170(16) 0.040(5) Uani 0.080(3) 1 d G U P A 2
H40 H 0.123539 0.598064 0.431626 0.048 Uiso 0.080(3) 1 calc R . P A 2
C41 C -0.0303(19) 0.5429(17) 0.4173(15) 0.040(5) Uani 0.080(3) 1 d G U P A 2
H41 H -0.055202 0.612804 0.432109 0.048 Uiso 0.080(3) 1 calc R . P A 2
C39 C -0.1000(12) 0.449(2) 0.3958(15) 0.040(5) Uani 0.080(3) 1 d G U P A 2
H39 H -0.172528 0.455339 0.395996 0.048 Uiso 0.080(3) 1 calc R . P A 2
C42 C -0.0635(15) 0.3471(19) 0.3741(14) 0.040(5) Uani 0.080(3) 1 d G U P A 2
H42 H -0.111114 0.283134 0.359399 0.048 Uiso 0.080(3) 1 calc R . P A 2
C38 C 0.0427(16) 0.3383(18) 0.3738(14) 0.040(5) Uani 0.080(3) 1 d G U P A 2
H38 H 0.067626 0.268392 0.358915 0.048 Uiso 0.080(3) 1 calc R . P A 2
C30 C 0.39052(17) 0.42401(18) 0.61704(12) 0.0259(5) Uani 0.920(3) 1 d . . P A 1
H30 H 0.402200 0.376568 0.660285 0.031 Uiso 0.920(3) 1 calc R . P A 1
C31 C 0.26382(17) 0.58252(18) 0.04708(12) 0.0327(5) Uani 1 1 d . . . . .
H31 H 0.278937 0.617270 0.005666 0.039 Uiso 1 1 calc R . . . .
C32 C 0.31503(17) 0.39140(18) 0.54844(12) 0.0257(5) Uani 0.920(3) 1 d . . P A 1
H32 H 0.272793 0.323790 0.545082 0.031 Uiso 0.920(3) 1 calc R . P A 1
C33 C 0.30234(16) 0.45891(17) 0.48513(11) 0.0227(5) Uani 0.920(3) 1 d . . P A 1
C34 C 0.43152(19) 0.59731(19) 0.56049(12) 0.0233(5) Uani 0.920(3) 1 d . . P A 1
H34 H 0.469480 0.668186 0.565485 0.028 Uiso 0.920(3) 1 calc R . P A 1
C35 C -0.09917(17) 0.32871(17) 0.18462(13) 0.0342(5) Uani 1 1 d . . . . .
H35 H -0.135583 0.256705 0.176956 0.041 Uiso 1 1 calc R . . . .
C36 C 0.20843(17) 0.47899(18) 0.03664(12) 0.0321(5) Uani 1 1 d . . . . .
H36 H 0.185984 0.443476 -0.011700 0.038 Uiso 1 1 calc R . . . .
C37 C 0.4488(2) 0.5254(2) 0.62261(13) 0.0252(5) Uani 0.920(3) 1 d . . P A 1
H37 H 0.501140 0.545894 0.669469 0.030 Uiso 0.920(3) 1 calc R . P A 1
C0AA C 0.283(2) 0.566(2) 0.5360(14) 0.027(3) Uani 0.080(3) 1 d . U P A 2
H0AA H 0.207656 0.580376 0.511276 0.033 Uiso 0.080(3) 1 calc R . P A 2
C1AA C 0.318(2) 0.521(2) 0.6114(14) 0.027(3) Uani 0.080(3) 1 d . U P A 2
H1AA H 0.267683 0.496895 0.635326 0.033 Uiso 0.080(3) 1 calc R . P A 2
C3AA C 0.499(2) 0.552(2) 0.6121(15) 0.027(3) Uani 0.080(3) 1 d . U P A 2
H3AA H 0.574758 0.547602 0.639527 0.033 Uiso 0.080(3) 1 calc R . P A 2
C4AA C 0.467(2) 0.595(3) 0.5420(17) 0.027(3) Uani 0.080(3) 1 d . U P A 2
H4AA H 0.517468 0.628034 0.520881 0.033 Uiso 0.080(3) 1 calc R . P A 2
C2AA C 0.423(2) 0.514(3) 0.6460(19) 0.027(3) Uani 0.080(3) 1 d . U P A 2
H2AA H 0.449182 0.481636 0.695368 0.033 Uiso 0.080(3) 1 calc R . P A 2
C5AA C 0.354(5) 0.590(4) 0.4999(13) 0.027(3) Uani 0.080(3) 1 d D U P A 2
C1BA C 0.11026(10) 0.42361(16) 0.40096(11) 0.0266(6) Uani 0.920(3) 1 d . U P A 1
C7AA C 0.04676(14) 0.52139(14) 0.39533(12) 0.0378(7) Uani 0.920(3) 1 d G U P A 1
H7AA H 0.075410 0.594952 0.390339 0.045 Uiso 0.920(3) 1 calc R . P A 1
C8AA C -0.05867(14) 0.51152(16) 0.39701(12) 0.0461(7) Uani 0.920(3) 1 d G U P A 1
H8AA H -0.102069 0.578351 0.393160 0.055 Uiso 0.920(3) 1 calc R . P A 1
C0BA C -0.10059(10) 0.40389(19) 0.40432(11) 0.0437(7) Uani 0.920(3) 1 d G U P A 1
H0BA H -0.172646 0.397148 0.405461 0.052 Uiso 0.920(3) 1 calc R . P A 1
C9AA C -0.03709(14) 0.30611(14) 0.40995(12) 0.0460(7) Uani 0.920(3) 1 d G U P A 1
H9AA H -0.065745 0.232543 0.414940 0.055 Uiso 0.920(3) 1 calc R . P A 1
C6AA C 0.06833(14) 0.31597(14) 0.40827(12) 0.0385(6) Uani 0.920(3) 1 d G U P A 1
H6AA H 0.111735 0.249141 0.412119 0.046 Uiso 0.920(3) 1 calc R . P A 1

loop_
_atom_site_aniso_label
_atom_site_aniso_U_11
_atom_site_aniso_U_22
_atom_site_aniso_U_33
_atom_site_aniso_U_23
_atom_site_aniso_U_13
_atom_site_aniso_U_12
C1 0.0221(9) 0.0198(9) 0.0201(9) -0.0004(7) 0.0036(7) 0.0005(8)
C2 0.0187(9) 0.0184(9) 0.0239(10) 0.0023(7) 0.0029(7) 0.0034(8)
C3 0.0205(9) 0.0194(9) 0.0230(10) -0.0005(7) 0.0047(7) 0.0040(8)
C4 0.0178(9) 0.0188(9) 0.0260(10) 0.0027(8) 0.0035(7) 0.0044(7)
C5 0.0179(9) 0.0186(9) 0.0258(10) 0.0008(8) 0.0030(7) 0.0045(7)
C6 0.0202(9) 0.0208(9) 0.0249(10) 0.0014(8) 0.0029(8) -0.0029(8)
C7 0.0266(10) 0.0232(10) 0.0205(10) 0.0013(8) 0.0040(8) -0.0007(8)
C8 0.0176(9) 0.0195(9) 0.0229(10) 0.0005(7) 0.0018(7) 0.0031(7)
C9 0.0200(9) 0.0213(9) 0.0240(10) 0.0001(8) 0.0031(8) 0.0020(8)
C10 0.0230(9) 0.0237(9) 0.0169(9) 0.0003(7) 0.0020(7) -0.0015(8)
C11 0.0209(9) 0.0224(10) 0.0255(10) 0.0001(8) 0.0026(8) -0.0041(8)
C12 0.0241(10) 0.0238(10) 0.0248(10) 0.0020(8) 0.0024(8) -0.0036(8)
C13 0.0243(10) 0.0224(10) 0.0311(11) 0.0039(8) 0.0004(8) -0.0005(8)
C14 0.0263(10) 0.0256(10) 0.0252(10) -0.0004(8) 0.0041(8) -0.0016(8)
C15 0.0207(11) 0.0235(16) 0.0238(12) -0.0004(10) 0.0058(10) 0.0046(13)
C16 0.0227(9) 0.0254(10) 0.0257(10) 0.0034(8) 0.0044(8) 0.0038(8)
C17 0.0249(10) 0.0252(10) 0.0288(11) 0.0034(8) 0.0069(8) 0.0004(8)
C18 0.0268(10) 0.0249(10) 0.0330(11) -0.0009(9) 0.0068(9) 0.0014(9)
C19 0.0288(11) 0.0282(10) 0.0270(11) -0.0002(8) 0.0054(8) 0.0024(9)
C20 0.0211(9) 0.0267(10) 0.0228(10) 0.0026(8) 0.0037(8) 0.0057(8)
C21 0.0273(10) 0.0193(9) 0.0328(11) -0.0013(8) 0.0029(9) -0.0019(8)
C22 0.0233(10) 0.0202(9) 0.0258(10) -0.0002(8) 0.0010(8) 0.0028(8)
C23 0.0274(11) 0.0245(10) 0.0356(12) -0.0016(9) 0.0037(9) 0.0033(9)
C24 0.0218(10) 0.0275(10) 0.0302(11) 0.0019(9) 0.0012(8) -0.0015(8)
C25 0.0254(10) 0.0203(10) 0.0405(12) -0.0004(9) 0.0031(9) 0.0028(8)
C26 0.0256(10) 0.0232(10) 0.0368(12) 0.0042(9) 0.0080(9) -0.0027(8)
C27 0.0272(10) 0.0289(11) 0.0309(11) 0.0027(9) 0.0089(9) 0.0010(9)
C28 0.0217(10) 0.0217(10) 0.0358(12) -0.0004(8) 0.0004(8) -0.0012(8)
C29 0.039(6) 0.047(6) 0.038(5) -0.005(4) 0.018(4) 0.007(4)
C40 0.039(6) 0.047(6) 0.038(5) -0.005(4) 0.018(4) 0.007(4)
C41 0.039(6) 0.047(6) 0.038(5) -0.005(4) 0.018(4) 0.007(4)
C39 0.039(6) 0.047(6) 0.038(5) -0.005(4) 0.018(4) 0.007(4)
C42 0.039(6) 0.047(6) 0.038(5) -0.005(4) 0.018(4) 0.007(4)
C38 0.039(6) 0.047(6) 0.038(5) -0.005(4) 0.018(4) 0.007(4)
C30 0.0296(12) 0.0279(12) 0.0202(11) 0.0033(9) 0.0083(9) 0.0055(9)
C31 0.0325(11) 0.0381(12) 0.0286(11) 0.0046(9) 0.0116(9) 0.0021(10)
C32 0.0286(11) 0.0216(10) 0.0265(11) -0.0011(9) 0.0086(9) 0.0001(9)
C33 0.0243(10) 0.0206(10) 0.0215(11) -0.0014(8) 0.0049(8) 0.0010(9)
C34 0.0243(12) 0.0219(11) 0.0231(12) -0.0009(9) 0.0068(9) -0.0002(9)
C35 0.0280(11) 0.0213(10) 0.0456(13) -0.0002(9) 0.0014(9) -0.0038(9)
C36 0.0348(11) 0.0376(12) 0.0228(11) -0.0011(9) 0.0079(9) 0.0046(10)
C37 0.0245(13) 0.0292(13) 0.0201(12) -0.0030(10) 0.0047(9) 0.0045(11)
C0AA 0.024(4) 0.032(5) 0.031(5) 0.004(3) 0.015(3) 0.001(3)
C1AA 0.024(4) 0.032(5) 0.031(5) 0.004(3) 0.015(3) 0.001(3)
C3AA 0.024(4) 0.032(5) 0.031(5) 0.004(3) 0.015(3) 0.001(3)
C4AA 0.024(4) 0.032(5) 0.031(5) 0.004(3) 0.015(3) 0.001(3)
C2AA 0.024(4) 0.032(5) 0.031(5) 0.004(3) 0.015(3) 0.001(3)
C5AA 0.024(4) 0.032(5) 0.031(5) 0.004(3) 0.015(3) 0.001(3)
C1BA 0.0272(12) 0.0334(13) 0.0170(11) 0.0000(9) 0.0042(9) -0.0086(10)
C7AA 0.0267(13) 0.0407(15) 0.0457(18) 0.0128(12) 0.0116(12) 0.0039(11)
C8AA 0.0304(14) 0.0546(18) 0.0537(19) 0.0153(14) 0.0141(13) 0.0057(14)
C0BA 0.0281(13) 0.0603(19) 0.0413(16) 0.0003(14) 0.0091(11) -0.0083(13)
C9AA 0.0432(15) 0.0489(16) 0.0488(17) -0.0105(13) 0.0188(13) -0.0270(13)
C6AA 0.0401(14) 0.0345(13) 0.0420(15) -0.0060(11) 0.0150(12) -0.0090(11)

loop_
_atom_type_symbol
_atom_type_description
_atom_type_scat_dispersion_real
_atom_type_scat_dispersion_imag
_atom_type_scat_source
C C 0.0033 0.0016 'International Tables Vol C Tables 4.2.6.8 and 6.1.1.4'
H H 0.0000 0.0000 'International Tables Vol C Tables 4.2.6.8 and 6.1.1.4'

loop_
_geom_angle_atom_site_label_1
_geom_angle_atom_site_label_2
_geom_angle_atom_site_label_3
_geom_angle
C8 C1 C6 104.12(14)
C8 C1 C10 113.60(15)
C8 C1 C16 99.66(15)
C10 C1 C6 112.11(15)
C16 C1 C6 118.53(16)
C16 C1 C10 108.26(14)
C4 C2 C20 133.19(17)
C8 C2 C4 119.00(17)
C8 C2 C20 107.32(16)
C5 C3 C15 132.3(2)
C5 C3 C5AA 126(2)
C9 C3 C5 119.24(17)
C9 C3 C15 107.1(2)
C9 C3 C5AA 115(2)
C2 C4 C5 118.42(16)
C17 C4 C2 123.42(17)
C17 C4 C5 118.04(16)
C3 C5 C4 119.53(16)
C22 C5 C3 122.28(17)
C22 C5 C4 118.09(17)
C11 C6 C1 119.02(16)
C14 C6 C1 122.01(17)
C14 C6 C11 118.95(17)
C9 C7 H7 109.2
C9 C7 C11 104.06(15)
C9 C7 C33 98.65(15)
C9 C7 C1BA 116.35(15)
C11 C7 H7 109.2
C11 C7 C33 116.20(16)
C11 C7 C1BA 112.65(15)
C29 C7 H7 109.2
C29 C7 C9 111.4(11)
C29 C7 C11 113.5(10)
C33 C7 C1BA 108.38(16)
C2 C8 C1 114.23(17)
C2 C8 C9 122.43(17)
C9 C8 C1 121.05(16)
C3 C9 C7 114.88(16)
C3 C9 C8 120.68(18)
C8 C9 C7 121.59(16)
C21 C10 C1 119.30(16)
C21 C10 C25 118.72(17)
C25 C10 C1 121.93(16)
C6 C11 C7 120.45(16)
C12 C11 C6 118.18(18)
C12 C11 C7 121.27(17)
C11 C12 H12 119.1
C13 C12 C11 121.89(18)
C13 C12 H12 119.1
C12 C13 H13 120.1
C18 C13 C12 119.88(18)
C18 C13 H13 120.1
C6 C14 H14 119.3
C18 C14 C6 121.41(19)
C18 C14 H14 119.3
C33 C15 C3 107.9(2)
C34 C15 C3 132.9(3)
C34 C15 C33 119.0(2)
C19 C16 C1 127.82(18)
C19 C16 C20 120.55(18)
C20 C16 C1 111.03(16)
C4 C17 H17 119.1
C26 C17 C4 121.85(19)
C26 C17 H17 119.1
C13 C18 C14 119.69(19)
C13 C18 H18 120.2
C14 C18 H18 120.2
C16 C19 H19 120.4
C16 C19 C36 119.24(19)
C36 C19 H19 120.4
C16 C20 C2 107.55(16)
C27 C20 C2 133.28(18)
C27 C20 C16 119.14(18)
C10 C21 H21 119.6
C10 C21 C23 120.78(18)
C23 C21 H21 119.6
C5 C22 H22 119.1
C28 C22 C5 121.82(19)
C28 C22 H22 119.1
C21 C23 H23 119.9
C24 C23 C21 120.28(18)
C24 C23 H23 119.9
C23 C24 H24 120.3
C35 C24 C23 119.37(18)
C35 C24 H24 120.3
C10 C25 H25 119.9
C10 C25 C35 120.24(18)
C35 C25 H25 119.9
C17 C26 H26 119.9
C17 C26 C28 120.12(19)
C28 C26 H26 119.9
C20 C27 H27 120.2
C31 C27 C20 119.57(19)
C31 C27 H27 120.2
C22 C28 C26 120.02(18)
C22 C28 H28 120.0
C26 C28 H28 120.0
C40 C29 C7 113.1(17)
C40 C29 C38 120.0
C38 C29 C7 126.8(17)
C29 C40 H40 120.0
C41 C40 C29 120.0
C41 C40 H40 120.0
C40 C41 H41 120.0
C40 C41 C39 120.0
C39 C41 H41 120.0
C41 C39 H39 120.0
C42 C39 C41 120.0
C42 C39 H39 120.0
C39 C42 H42 120.0
C39 C42 C38 120.0
C38 C42 H42 120.0
C29 C38 H38 120.0
C42 C38 C29 120.0
C42 C38 H38 120.0
C32 C30 H30 119.8
C37 C30 H30 119.8
C37 C30 C32 120.4(2)
C27 C31 H31 119.5
C36 C31 C27 121.1(2)
C36 C31 H31 119.5
C30 C32 H32 120.5
C33 C32 C30 119.1(2)
C33 C32 H32 120.5
C15 C33 C7 111.40(18)
C32 C33 C7 127.86(18)
C32 C33 C15 120.74(19)
C15 C34 H34 120.1
C37 C34 C15 119.7(2)
C37 C34 H34 120.1
C24 C35 C25 120.58(18)
C24 C35 H35 119.7
C25 C35 H35 119.7
C19 C36 H36 119.8
C31 C36 C19 120.36(19)
C31 C36 H36 119.8
C30 C37 C34 120.8(2)
C30 C37 H37 119.6
C34 C37 H37 119.6
C1AA C0AA H0AA 119.5
C5AA C0AA H0AA 119.5
C5AA C0AA C1AA 121(3)
C0AA C1AA H1AA 121.4
C2AA C1AA C0AA 117(2)
C2AA C1AA H1AA 121.4
C4AA C3AA H3AA 119.5
C4AA C3AA C2AA 121(3)
C2AA C3AA H3AA 119.5
C3AA C4AA H4AA 121.2
C3AA C4AA C5AA 118(3)
C5AA C4AA H4AA 121.2
C1AA C2AA C3AA 122(3)
C1AA C2AA H2AA 119.0
C3AA C2AA H2AA 119.0
C0AA C5AA C3 128(4)
C0AA C5AA C4AA 119(2)
C4AA C5AA C3 113(4)
C7AA C1BA C7 120.22(13)
C7AA C1BA C6AA 120.0
C6AA C1BA C7 119.72(13)
C1BA C7AA H7AA 120.0
C8AA C7AA C1BA 120.0
C8AA C7AA H7AA 120.0
C7AA C8AA H8AA 120.0
C7AA C8AA C0BA 120.0
C0BA C8AA H8AA 120.0
C8AA C0BA H0BA 120.0
C9AA C0BA C8AA 120.0
C9AA C0BA H0BA 120.0
C0BA C9AA H9AA 120.0
C0BA C9AA C6AA 120.0
C6AA C9AA H9AA 120.0
C1BA C6AA H6AA 120.0
C9AA C6AA C1BA 120.0
C9AA C6AA H6AA 120.0

loop_
_geom_bond_atom_site_label_1
_geom_bond_atom_site_label_2
_geom_bond_distance
C1 C6 1.545(2)
C1 C8 1.511(2)
C1 C10 1.539(3)
C1 C16 1.536(3)
C2 C4 1.436(3)
C2 C8 1.377(3)
C2 C20 1.485(3)
C3 C5 1.431(3)
C3 C9 1.380(3)
C3 C15 1.476(3)
C3 C5AA 1.55(2)
C4 C5 1.443(3)
C4 C17 1.417(3)
C5 C22 1.419(3)
C6 C11 1.428(3)
C6 C14 1.391(3)
C7 H7 1.0000
C7 C9 1.513(3)
C7 C11 1.544(3)
C7 C29 1.500(13)
C7 C33 1.546(3)
C7 C1BA 1.562(2)
C8 C9 1.389(3)
C10 C21 1.386(3)
C10 C25 1.388(3)
C11 C12 1.393(3)
C12 H12 0.9500
C12 C13 1.384(3)
C13 H13 0.9500
C13 C18 1.381(3)
C14 H14 0.9500
C14 C18 1.391(3)
C15 C33 1.421(4)
C15 C34 1.391(4)
C16 C19 1.387(3)
C16 C20 1.426(3)
C17 H17 0.9500
C17 C26 1.370(3)
C18 H18 0.9500
C19 H19 0.9500
C19 C36 1.397(3)
C20 C27 1.393(3)
C21 H21 0.9500
C21 C23 1.388(3)
C22 H22 0.9500
C22 C28 1.369(3)
C23 H23 0.9500
C23 C24 1.383(3)
C24 H24 0.9500
C24 C35 1.375(3)
C25 H25 0.9500
C25 C35 1.396(3)
C26 H26 0.9500
C26 C28 1.405(3)
C27 H27 0.9500
C27 C31 1.392(3)
C28 H28 0.9500
C29 C40 1.3900
C29 C38 1.3900
C40 H40 0.9500
C40 C41 1.3900
C41 H41 0.9500
C41 C39 1.3900
C39 H39 0.9500
C39 C42 1.3900
C42 H42 0.9500
C42 C38 1.3900
C38 H38 0.9500
C30 H30 0.9500
C30 C32 1.393(3)
C30 C37 1.388(3)
C31 H31 0.9500
C31 C36 1.384(3)
C32 H32 0.9500
C32 C33 1.386(3)
C34 H34 0.9500
C34 C37 1.390(3)
C35 H35 0.9500
C36 H36 0.9500
C37 H37 0.9500
C0AA H0AA 0.9500
C0AA C1AA 1.44(3)
C0AA C5AA 1.34(6)
C1AA H1AA 0.9500
C1AA C2AA 1.32(4)
C3AA H3AA 0.9500
C3AA C4AA 1.34(4)
C3AA C2AA 1.41(4)
C4AA H4AA 0.9500
C4AA C5AA 1.43(7)
C2AA H2AA 0.9500
C1BA C7AA 1.3900
C1BA C6AA 1.3900
C7AA H7AA 0.9500
C7AA C8AA 1.3900
C8AA H8AA 0.9500
C8AA C0BA 1.3900
C0BA H0BA 0.9500
C0BA C9AA 1.3900
C9AA H9AA 0.9500
C9AA C6AA 1.3900
C6AA H6AA 0.9500

loop_
_geom_torsion_atom_site_label_1
_geom_torsion_atom_site_label_2
_geom_torsion_atom_site_label_3
_geom_torsion_atom_site_label_4
_geom_torsion
C1 C6 C11 C7 -1.6(3)
C1 C6 C11 C12 -177.98(16)
C1 C6 C14 C18 178.02(17)
C1 C8 C9 C3 160.87(17)
C1 C8 C9 C7 1.0(3)
C1 C10 C21 C23 179.35(18)
C1 C10 C25 C35 -178.92(19)
C1 C16 C19 C36 172.25(18)
C1 C16 C20 C2 3.6(2)
C1 C16 C20 C27 -174.40(16)
C2 C4 C5 C3 1.3(2)
C2 C4 C5 C22 177.79(16)
C2 C4 C17 C26 -175.28(18)
C2 C8 C9 C3 -1.0(3)
C2 C8 C9 C7 -160.86(18)
C2 C20 C27 C31 -175.50(19)
C3 C5 C22 C28 173.75(17)
C3 C15 C33 C7 -1.2(3)
C3 C15 C33 C32 179.1(2)
C3 C15 C34 C37 -173.6(3)
C4 C2 C8 C1 -168.70(15)
C4 C2 C8 C9 -5.7(3)
C4 C2 C20 C16 166.80(19)
C4 C2 C20 C27 -15.6(3)
C4 C5 C22 C28 -2.6(3)
C4 C17 C26 C28 -2.1(3)
C5 C3 C9 C7 168.98(16)
C5 C3 C9 C8 7.8(3)
C5 C3 C15 C33 -166.0(2)
C5 C3 C15 C34 8.3(5)
C5 C3 C5AA C0AA 134(4)
C5 C3 C5AA C4AA -45(4)
C5 C4 C17 C26 0.4(3)
C5 C22 C28 C26 1.0(3)
C6 C1 C8 C2 120.78(17)
C6 C1 C8 C9 -42.4(2)
C6 C1 C10 C21 152.74(18)
C6 C1 C10 C25 -29.9(2)
C6 C1 C16 C19 75.8(2)
C6 C1 C16 C20 -113.10(18)
C6 C11 C12 C13 -0.1(3)
C6 C14 C18 C13 -0.1(3)
C7 C11 C12 C13 -176.50(17)
C7 C29 C40 C41 -176(2)
C7 C29 C38 C42 176(2)
C7 C1BA C7AA C8AA -177.20(16)
C7 C1BA C6AA C9AA 177.22(16)
C8 C1 C6 C11 41.9(2)
C8 C1 C6 C14 -136.44(18)
C8 C1 C10 C21 35.0(2)
C8 C1 C10 C25 -147.59(19)
C8 C1 C16 C19 -172.20(19)
C8 C1 C16 C20 -1.13(19)
C8 C2 C4 C5 5.3(2)
C8 C2 C4 C17 -178.97(17)
C8 C2 C20 C16 -4.8(2)
C8 C2 C20 C27 172.8(2)
C9 C3 C5 C4 -7.9(3)
C9 C3 C5 C22 175.81(17)
C9 C3 C15 C33 0.5(3)
C9 C3 C15 C34 174.9(3)
C9 C3 C5AA C0AA -47(5)
C9 C3 C5AA C4AA 134(3)
C9 C7 C11 C6 -39.1(2)
C9 C7 C11 C12 137.21(18)
C9 C7 C29 C40 -50.1(14)
C9 C7 C29 C38 133.9(16)
C9 C7 C33 C15 1.3(2)
C9 C7 C33 C32 -179.0(2)
C9 C7 C1BA C7AA -25.5(2)
C9 C7 C1BA C6AA 157.26(14)
C10 C1 C6 C11 -81.4(2)
C10 C1 C6 C14 100.3(2)
C10 C1 C8 C2 -116.98(18)
C10 C1 C8 C9 79.8(2)
C10 C1 C16 C19 -53.3(2)
C10 C1 C16 C20 117.80(17)
C10 C21 C23 C24 -1.0(3)
C10 C25 C35 C24 0.3(3)
C11 C6 C14 C18 -0.3(3)
C11 C7 C9 C3 -120.88(17)
C11 C7 C9 C8 40.1(2)
C11 C7 C29 C40 -167.1(10)
C11 C7 C29 C38 17(2)
C11 C7 C33 C15 111.7(2)
C11 C7 C33 C32 -68.6(3)
C11 C7 C1BA C7AA -145.56(14)
C11 C7 C1BA C6AA 37.2(2)
C11 C12 C13 C18 -0.2(3)
C12 C13 C18 C14 0.3(3)
C14 C6 C11 C7 176.76(17)
C14 C6 C11 C12 0.4(3)
C15 C3 C5 C4 157.3(2)
C15 C3 C5 C22 -19.0(3)
C15 C3 C9 C7 0.4(2)
C15 C3 C9 C8 -160.8(2)
C15 C34 C37 C30 -2.8(4)
C16 C1 C6 C11 151.35(17)
C16 C1 C6 C14 -27.0(3)
C16 C1 C8 C2 -2.1(2)
C16 C1 C8 C9 -165.29(17)
C16 C1 C10 C21 -74.6(2)
C16 C1 C10 C25 102.7(2)
C16 C19 C36 C31 -0.6(3)
C16 C20 C27 C31 1.9(3)
C17 C4 C5 C3 -174.59(17)
C17 C4 C5 C22 1.9(2)
C17 C26 C28 C22 1.4(3)
C19 C16 C20 C2 175.45(17)
C19 C16 C20 C27 -2.6(3)
C20 C2 C4 C5 -165.52(18)
C20 C2 C4 C17 10.2(3)
C20 C2 C8 C1 4.3(2)
C20 C2 C8 C9 167.30(16)
C20 C16 C19 C36 1.9(3)
C20 C27 C31 C36 -0.7(3)
C21 C10 C25 C35 -1.5(3)
C21 C23 C24 C35 -0.2(3)
C23 C24 C35 C25 0.6(3)
C25 C10 C21 C23 1.9(3)
C27 C31 C36 C19 0.0(3)
C29 C7 C9 C3 116.4(11)
C29 C7 C9 C8 -82.6(11)
C29 C7 C11 C6 82.2(12)
C29 C7 C11 C12 -101.5(12)
C29 C40 C41 C39 0.0
C40 C29 C38 C42 0.0
C40 C41 C39 C42 0.0
C41 C39 C42 C38 0.0
C39 C42 C38 C29 0.0
C38 C29 C40 C41 0.0
C30 C32 C33 C7 175.0(2)
C30 C32 C33 C15 -5.4(3)
C32 C30 C37 C34 1.3(4)
C33 C7 C9 C3 -1.0(2)
C33 C7 C9 C8 160.00(17)
C33 C7 C11 C6 -146.27(18)
C33 C7 C11 C12 30.0(3)
C33 C7 C1BA C7AA 84.43(17)
C33 C7 C1BA C6AA -92.78(17)
C33 C15 C34 C37 0.3(4)
C34 C15 C33 C7 -176.4(2)
C34 C15 C33 C32 3.8(4)
C37 C30 C32 C33 2.8(3)
C0AA C1AA C2AA C3AA 2(4)
C1AA C0AA C5AA C3 167(3)
C1AA C0AA C5AA C4AA -15(6)
C3AA C4AA C5AA C3 -167(3)
C3AA C4AA C5AA C0AA 15(6)
C4AA C3AA C2AA C1AA -2(5)
C2AA C3AA C4AA C5AA -6(5)
C5AA C3 C5 C4 171(3)
C5AA C3 C5 C22 -5(3)
C5AA C3 C9 C7 -10(2)
C5AA C3 C9 C8 -171(2)
C5AA C0AA C1AA C2AA 7(4)
C1BA C7 C9 C3 114.57(19)
C1BA C7 C9 C8 -84.4(2)
C1BA C7 C11 C6 87.8(2)
C1BA C7 C11 C12 -95.9(2)
C1BA C7 C33 C15 -120.3(2)
C1BA C7 C33 C32 59.4(3)
C1BA C7AA C8AA C0BA 0.0
C7AA C1BA C6AA C9AA 0.0
C7AA C8AA C0BA C9AA 0.0
C8AA C0BA C9AA C6AA 0.0
C0BA C9AA C6AA C1BA 0.0
C6AA C1BA C7AA C8AA 0.0
